data_2017293
loop_
_publ_author_name
'Schmidt, Horst'
'Euler, Bernhard'
'Voigt, Wolfgang'
'Heide, Gerhard'

_publ_section_title
;
 Lithium carnallite, LiCl&#x00B7;MgCl~2~&#x00B7;7H~2~O
;
_journal_coeditor_code FN3030
_journal_issue 9
_journal_name_full 'Acta Crystallographica Section C'
_journal_page_first i57
_journal_page_last i59
_journal_paper_doi 10.1107/S0108270109029448
_journal_volume 65
_journal_year 2009
_chemical_formula_iupac 'Li Cl, Mg Cl2, 7H2 O'
_chemical_formula_moiety 'Li Cl, Mg Cl2, 7(H2 O)'
_chemical_formula_sum 'Cl3 H14 Li Mg O7'
_chemical_formula_weight 263.71
_chemical_name_common 'Lithium Carnallite'
_chemical_name_systematic
;
Lithium magnesium chloride heptahydrate
;
_space_group_IT_number 146
_symmetry_cell_setting trigonal
_symmetry_space_group_name_Hall 'R 3'
_symmetry_space_group_name_H-M 'R 3 :H'
_atom_sites_solution_hydrogens geom
_atom_sites_solution_primary direct
_atom_sites_solution_secondary difmap
_audit_creation_method SHELXL-97
_cell_angle_alpha 90.00
_cell_angle_beta 90.00
_cell_angle_gamma 120.00
_cell_formula_units_Z 3
_cell_length_a 9.2322(3)
_cell_length_b 9.2322(3)
_cell_length_c 12.0541(5)
_cell_measurement_reflns_used 432
_cell_measurement_temperature 293(2)
_cell_measurement_theta_max 29.97
_cell_measurement_theta_min 3.06
_cell_volume 889.77(6)
_computing_cell_refinement 'APEX2 (Bruker, 2005)'
_computing_data_collection 'APEX2 (Bruker, 2005)'
_computing_data_reduction 'APEX2 (Bruker, 2005)'
_computing_molecular_graphics 'DIAMOND (Brandenburg, 2006)'
_computing_publication_material 'publCIF (Westrip, 2009)'
_computing_structure_refinement 'SHELXL97 (Sheldrick, 2008)'
_computing_structure_solution 'SHELXS97 (Sheldrick, 2008)'
_diffrn_ambient_temperature 293(2)
_diffrn_measured_fraction_theta_full 1.000
_diffrn_measured_fraction_theta_max 1.000
_diffrn_measurement_device_type 'Bruker X8 kappa'
_diffrn_measurement_method '\f scans, and \w scans'
_diffrn_radiation_monochromator graphite
_diffrn_radiation_source 'fine-focus sealed tube'
_diffrn_radiation_type MoK\a
_diffrn_radiation_wavelength 0.71073
_diffrn_reflns_av_R_equivalents 0.0330
_diffrn_reflns_av_sigmaI/netI 0.0191
_diffrn_reflns_limit_h_max 12
_diffrn_reflns_limit_h_min -12
_diffrn_reflns_limit_k_max 12
_diffrn_reflns_limit_k_min -12
_diffrn_reflns_limit_l_max 16
_diffrn_reflns_limit_l_min -16
_diffrn_reflns_number 4767
_diffrn_reflns_theta_full 29.97
_diffrn_reflns_theta_max 29.97
_diffrn_reflns_theta_min 3.06
_diffrn_standards_decay_% 0
_diffrn_standards_interval_count 0
_diffrn_standards_interval_time 0
_diffrn_standards_number 0
_exptl_absorpt_coefficient_mu 0.822
_exptl_absorpt_correction_T_max 0
_exptl_absorpt_correction_T_min 0
_exptl_absorpt_correction_type none
_exptl_crystal_colour colourless
_exptl_crystal_density_diffrn 1.476
_exptl_crystal_density_method 'not measured'
_exptl_crystal_description rhombohedral
_exptl_crystal_F_000 408
_exptl_crystal_size_max 0.30
_exptl_crystal_size_mid 0.30
_exptl_crystal_size_min 0.30
_refine_diff_density_max 0.225
_refine_diff_density_min -0.201
_refine_ls_abs_structure_details 'Flack (1983), 572 Friedel pairs'
_refine_ls_abs_structure_Flack 0.01(4)
_refine_ls_extinction_coef 0.0105(10)
_refine_ls_extinction_expression Fc^*^=kFc[1+0.001xFc^2^\l^3^/sin(2\q)]^-1/4^
_refine_ls_extinction_method SHELXL97
_refine_ls_goodness_of_fit_ref 1.045
_refine_ls_hydrogen_treatment refall
_refine_ls_matrix_type full
_refine_ls_number_parameters 58
_refine_ls_number_reflns 1150
_refine_ls_number_restraints 1
_refine_ls_restrained_S_all 1.044
_refine_ls_R_factor_all 0.0165
_refine_ls_R_factor_gt 0.0156
_refine_ls_shift/su_max 0.000
_refine_ls_shift/su_mean 0.000
_refine_ls_structure_factor_coef Fsqd
_refine_ls_weighting_details 'calc w=1/[\s^2^(Fo^2^)+(0.0256P)^2^+0.0237P] where P=(Fo^2^+2Fc^2^)/3'
_refine_ls_weighting_scheme calc
_refine_ls_wR_factor_gt 0.0383
_refine_ls_wR_factor_ref 0.0384
_reflns_number_gt 1134
_reflns_number_total 1150
_reflns_threshold_expression >2sigma(I)
_cod_data_source_file fn3030.cif
_cod_data_source_block I
_cod_original_sg_symbol_H-M 'R 3'
_cod_original_formula_sum 'Cl3 H14 Li1 Mg1 O7'
_cod_database_code 2017293
_cod_database_fobs_code 2017293

loop_
_symmetry_equiv_pos_as_xyz
'x, y, z'
'-y, x-y, z'
'-x+y, -x, z'
'x+2/3, y+1/3, z+1/3'
'-y+2/3, x-y+1/3, z+1/3'
'-x+y+2/3, -x+1/3, z+1/3'
'x+1/3, y+2/3, z+2/3'
'-y+1/3, x-y+2/3, z+2/3'
'-x+y+1/3, -x+2/3, z+2/3'

loop_
_atom_site_type_symbol
_atom_site_label
_atom_site_fract_x
_atom_site_fract_y
_atom_site_fract_z
_atom_site_U_iso_or_equiv
_atom_site_adp_type
_atom_site_calc_flag
_atom_site_refinement_flags
_atom_site_occupancy
_atom_site_disorder_assembly
_atom_site_disorder_group
Cl Cl1 0.28090(3) 0.14521(3) 0.50017(2) 0.02998(7) Uani d . 1 . .
Li Li1 0.0000 0.0000 0.4348(2) 0.0320(6) Uani d S 1 . .
Mg Mg1 0.3333 0.6667 0.51437(4) 0.02086(11) Uani d S 1 . .
O O1 0.33936(12) 0.48624(11) 0.61057(6) 0.03604(17) Uani d . 1 . .
O O2 0.51991(10) 0.67841(12) 0.41485(6) 0.03345(16) Uani d . 1 . .
O O3 0.0000 0.0000 0.27800(13) 0.0559(4) Uani d S 1 . .
H H1 0.387(3) 0.493(3) 0.664(2) 0.061(6) Uiso d . 1 . .
H H2 0.309(3) 0.395(3) 0.5826(16) 0.049(4) Uiso d . 1 . .
H H3 0.597(2) 0.679(2) 0.4376(16) 0.046(4) Uiso d . 1 . .
H H4 0.543(2) 0.712(2) 0.3523(16) 0.046(4) Uiso d . 1 . .
H H5 0.052(7) 0.086(5) 0.234(3) 0.103(15) Uiso d P 0.67 . .

loop_
_atom_site_aniso_label
_atom_site_aniso_U_11
_atom_site_aniso_U_22
_atom_site_aniso_U_33
_atom_site_aniso_U_12
_atom_site_aniso_U_13
_atom_site_aniso_U_23
Cl1 0.03165(11) 0.02948(11) 0.02796(10) 0.01464(10) 0.00257(8) 0.00054(7)
Li1 0.0339(9) 0.0339(9) 0.0281(12) 0.0170(4) 0.000 0.000
Mg1 0.02171(16) 0.02171(16) 0.01916(19) 0.01085(8) 0.000 0.000
O1 0.0527(5) 0.0289(4) 0.0296(4) 0.0227(3) -0.0118(3) -0.0005(3)
O2 0.0304(3) 0.0503(5) 0.0259(3) 0.0248(3) 0.0044(3) 0.0025(3)
O3 0.0684(7) 0.0684(7) 0.0307(7) 0.0342(4) 0.000 0.000

loop_
_atom_type_symbol
_atom_type_description
_atom_type_scat_dispersion_real
_atom_type_scat_dispersion_imag
_atom_type_scat_source
H H 0.0000 0.0000 'International Tables Vol C Tables 4.2.6.8 and 6.1.1.4'
O O 0.0106 0.0060 'International Tables Vol C Tables 4.2.6.8 and 6.1.1.4'
Li Li -0.0003 0.0001 'International Tables Vol C Tables 4.2.6.8 and 6.1.1.4'
Mg Mg 0.0486 0.0363 'International Tables Vol C Tables 4.2.6.8 and 6.1.1.4'
Cl Cl 0.1484 0.1585 'International Tables Vol C Tables 4.2.6.8 and 6.1.1.4'

loop_
_geom_angle_atom_site_label_1
_geom_angle_atom_site_label_2
_geom_angle_atom_site_label_3
_geom_angle_site_symmetry_1
_geom_angle_site_symmetry_3
_geom_angle
_geom_angle_publ_flag
O3 Li1 Cl1 . . 109.34(7) ?
O3 Li1 Cl1 . 2 109.34(7) ?
Cl1 Li1 Cl1 . 2 109.60(7) ?
O3 Li1 Cl1 . 3 109.34(7) ?
Cl1 Li1 Cl1 . 3 109.60(7) ?
Cl1 Li1 Cl1 2 3 109.60(7) ?
O1 Mg1 O1 3_565 2_665 91.23(4) ?
O1 Mg1 O1 3_565 . 91.23(4) ?
O1 Mg1 O1 2_665 . 91.23(4) ?
O1 Mg1 O2 3_565 2_665 88.75(3) ?
O1 Mg1 O2 2_665 2_665 90.60(4) ?
O1 Mg1 O2 . 2_665 178.17(4) ?
O1 Mg1 O2 3_565 3_565 90.60(4) ?
O1 Mg1 O2 2_665 3_565 178.17(4) ?
O1 Mg1 O2 . 3_565 88.75(3) ?
O2 Mg1 O2 2_665 3_565 89.42(3) ?
O1 Mg1 O2 3_565 . 178.17(4) ?
O1 Mg1 O2 2_665 . 88.75(3) ?
O1 Mg1 O2 . . 90.60(4) ?
O2 Mg1 O2 2_665 . 89.42(3) ?
O2 Mg1 O2 3_565 . 89.42(3) ?
Mg1 O1 H1 . . 131.0(17) ?
Mg1 O1 H2 . . 118.1(13) ?
H1 O1 H2 . . 109(2) ?
Mg1 O2 H3 . . 123.0(14) ?
Mg1 O2 H4 . . 128.1(12) ?
H3 O2 H4 . . 106.1(19) ?
Li1 O3 H5 . . 127(2) ?

loop_
_geom_bond_atom_site_label_1
_geom_bond_atom_site_label_2
_geom_bond_site_symmetry_2
_geom_bond_distance
_geom_bond_publ_flag
Cl1 Li1 . 2.3806(10) ?
Li1 O3 . 1.890(3) ?
Li1 Cl1 2 2.3806(10) ?
Li1 Cl1 3 2.3806(10) ?
Mg1 O1 3_565 2.0531(8) ?
Mg1 O1 2_665 2.0531(8) ?
Mg1 O1 . 2.0531(8) ?
Mg1 O2 2_665 2.0569(7) ?
Mg1 O2 3_565 2.0569(7) ?
Mg1 O2 . 2.0569(7) ?
O1 H1 . 0.77(2) ?
O1 H2 . 0.81(2) ?
O2 H3 . 0.76(2) ?
O2 H4 . 0.803(19) ?
O3 H5 . 0.87(4) ?

loop_
_geom_hbond_atom_site_label_D
_geom_hbond_atom_site_label_H
_geom_hbond_atom_site_label_A
_geom_hbond_site_symmetry_A
_geom_hbond_distance_DH
_geom_hbond_distance_HA
_geom_hbond_distance_DA
_geom_hbond_angle_DHA
_geom_hbond_publ_flag
O1 H1 Cl1 5_555 0.77(3) 2.46(3) 3.2156(10) 171(2) yes
O1 H2 Cl1 . 0.82(2) 2.40(2) 3.2056(9) 168(3) yes
O2 H3 Cl1 3_665 0.76(2) 2.43(2) 3.1803(11) 172.2(17) yes
O2 H4 Cl1 7_554 0.803(19) 2.382(19) 3.1845(8) 179(2) yes
O3 H5 Cl1 9_554 0.87(4) 2.53(4) 3.3631(7) 160(4) yes
